data_7128780
loop_
_publ_author_name
'Navarro, Miquel'
'Miranda-Pizarro, Juan'
'Moreno, Juan J.'
'Navarro-Gilabert, Carlos'
'Fern\'andez, Israel'
'Campos, Jes\'us'

_publ_section_title
;
 A dicoordinate gold(I)-ethylene complex.
;
_journal_issue 73
_journal_name_full 'Chemical communications (Cambridge, England)'
_journal_page_first 9280
_journal_page_last 9283
_journal_paper_doi 10.1039/d1cc02769g
_journal_volume 57
_journal_year 2021
_chemical_formula_sum 'C121 H145 Ag4 Au2 Cl2 F24 P2 Sb4'
_chemical_formula_weight 3500.61
_space_group_crystal_system orthorhombic
_space_group_IT_number 29
_space_group_name_Hall 'P 2c -2ac'
_space_group_name_H-M_alt 'P c a 21'
_atom_sites_solution_hydrogens geom
_audit_creation_method SHELXL-2014/7
_audit_update_record
;
2021-04-19 deposited with the CCDC.	2021-08-11 downloaded from the CCDC.
;
_cell_angle_alpha 90
_cell_angle_beta 90
_cell_angle_gamma 90
_cell_formula_units_Z 4
_cell_length_a 26.3590(7)
_cell_length_b 20.0663(6)
_cell_length_c 26.8991(7)
_cell_measurement_reflns_used 9970
_cell_measurement_temperature 193(2)
_cell_measurement_theta_max 28.14
_cell_measurement_theta_min 2.39
_cell_volume 14227.7(7)
_computing_cell_refinement 'Bruker APEX3'
_computing_data_collection 'Bruker APEX3'
_computing_data_reduction 'Bruker APEX3'
_computing_structure_refinement 'SHELXL-2014/7 (Sheldrick, 2014)'
_computing_structure_solution 'SHELXT 2014/5 (Sheldrick, 2014)'
_diffrn_ambient_temperature 193(2)
_diffrn_measured_fraction_theta_full 0.999
_diffrn_measured_fraction_theta_max 0.999
_diffrn_measurement_device_type 'Bruker D8Quest'
_diffrn_measurement_method '\f and \w scans'
_diffrn_radiation_type MoK\a
_diffrn_radiation_wavelength 0.71073
_diffrn_reflns_av_R_equivalents 0.0684
_diffrn_reflns_av_unetI/netI 0.0570
_diffrn_reflns_Laue_measured_fraction_full 0.999
_diffrn_reflns_Laue_measured_fraction_max 0.999
_diffrn_reflns_limit_h_max 32
_diffrn_reflns_limit_h_min -32
_diffrn_reflns_limit_k_max 25
_diffrn_reflns_limit_k_min -25
_diffrn_reflns_limit_l_max 33
_diffrn_reflns_limit_l_min -31
_diffrn_reflns_number 105201
_diffrn_reflns_point_group_measured_fraction_full 1.000
_diffrn_reflns_point_group_measured_fraction_max 0.999
_diffrn_reflns_theta_full 25.242
_diffrn_reflns_theta_max 26.393
_diffrn_reflns_theta_min 1.980
_diffrn_source 'IuS 3.0 Microfocus Source'
_exptl_absorpt_coefficient_mu 3.470
_exptl_absorpt_correction_T_max 0.7457
_exptl_absorpt_correction_T_min 0.5825
_exptl_absorpt_correction_type multi-scan
_exptl_absorpt_process_details ' Apex3 v2016.9-0 (Bruker, 2016)'
_exptl_crystal_colour neddle
_exptl_crystal_density_diffrn 1.634
_exptl_crystal_description colorless
_exptl_crystal_F_000 6804
_exptl_crystal_size_max 0.21
_exptl_crystal_size_mid 0.07
_exptl_crystal_size_min 0.06
_platon_squeeze_details
;
The unit cell contains 14 pentane molecules which have
 been treated as a diffuse contribution to the overall scattering
 without specific atom positions by SQUEEZE/PLATON.'

;
_refine_diff_density_max 2.825
_refine_diff_density_min -1.207
_refine_diff_density_rms 0.118
_refine_ls_abs_structure_details
;
 Refined as an inversion twin.
;
_refine_ls_abs_structure_Flack 0.406(7)
_refine_ls_extinction_method none
_refine_ls_goodness_of_fit_ref 1.033
_refine_ls_hydrogen_treatment constr
_refine_ls_matrix_type full
_refine_ls_number_parameters 1494
_refine_ls_number_reflns 27683
_refine_ls_number_restraints 467
_refine_ls_restrained_S_all 1.062
_refine_ls_R_factor_all 0.0740
_refine_ls_R_factor_gt 0.0459
_refine_ls_shift/su_max 0.050
_refine_ls_shift/su_mean 0.000
_refine_ls_structure_factor_coef Fsqd
_refine_ls_weighting_details 'w=1/[\s^2^(Fo^2^)+(0.0556P)^2^+25.0930P] where P=(Fo^2^+2Fc^2^)/3'
_refine_ls_weighting_scheme calc
_refine_ls_wR_factor_gt 0.1094
_refine_ls_wR_factor_ref 0.1257
_reflns_Friedel_coverage 0.956
_reflns_Friedel_fraction_full 1.000
_reflns_Friedel_fraction_max 0.999
_reflns_number_gt 20183
_reflns_number_total 27683
_reflns_threshold_expression 'I > 2\s(I)'
_cod_data_source_file d1cc02769g2.cif
_cod_data_source_block jcm02321a_sq
_cod_depositor_comments 'Adding full bibliography for 7128779--7128784.cif.'
_cod_database_code 7128780
_shelx_shelxl_version_number 2014/7
_shelx_space_group_comment
;
The symmetry employed for this shelxl refinement is uniquely defined
by the following loop, which should always be used as a source of
symmetry information in preference to the above space-group names.
They are only intended as comments.
;
_platon_squeeze_void_probe_radius 1.20

loop_
_space_group_symop_operation_xyz
'x, y, z'
'-x, -y, z+1/2'
'x+1/2, -y, z'
'-x+1/2, y, z+1/2'

loop_
_atom_site_label
_atom_site_type_symbol
_atom_site_fract_x
_atom_site_fract_y
_atom_site_fract_z
_atom_site_U_iso_or_equiv
_atom_site_adp_type
_atom_site_occupancy
_atom_site_site_symmetry_order
_atom_site_calc_flag
_atom_site_refinement_flags_posn
_atom_site_refinement_flags_adp
_atom_site_refinement_flags_occupancy
_atom_site_disorder_assembly
_atom_site_disorder_group
Ag1 Ag 0.67640(7) 0.39188(8) 0.57712(5) 0.0716(4) Uani 1 1 d . . . . .
Ag2 Ag 0.67191(8) 0.61214(8) 0.57141(6) 0.0895(5) Uani 1 1 d . U . . .
Ag3 Ag 0.57213(6) -0.09982(7) 0.48441(5) 0.0642(4) Uani 1 1 d . . . . .
Ag4 Ag 0.56596(6) 0.12021(7) 0.46914(6) 0.0721(4) Uani 1 1 d . . . . .
Au1 Au 0.68761(2) 0.50605(2) 0.63733(2) 0.03753(14) Uani 1 1 d . . . . .
Au2 Au 0.55890(2) 0.00245(2) 0.41211(2) 0.03486(13) Uani 1 1 d . . . . .
C1 C 0.6091(5) 0.5864(6) 0.7208(4) 0.034(3) Uani 1 1 d . . . . .
C2 C 0.5615(5) 0.5851(7) 0.7420(6) 0.045(4) Uani 1 1 d . . . . .
H2 H 0.5464 0.5433 0.7494 0.054 Uiso 1 1 calc R U . . .
C3 C 0.5350(6) 0.6433(8) 0.7531(6) 0.051(4) Uani 1 1 d . . . . .
C4 C 0.5594(7) 0.7011(7) 0.7432(6) 0.056(4) Uani 1 1 d . . . . .
H4 H 0.5438 0.7418 0.7529 0.068 Uiso 1 1 calc R U . . .
C5 C 0.6044(6) 0.7036(7) 0.7201(6) 0.052(4) Uani 1 1 d . . . . .
H5 H 0.6176 0.7457 0.7104 0.062 Uiso 1 1 calc R U . . .
C6 C 0.6323(5) 0.6469(6) 0.7100(5) 0.038(3) Uani 1 1 d . . . . .
C7 C 0.6842(5) 0.6549(7) 0.6854(6) 0.043(4) Uani 1 1 d . . . . .
C8 C 0.7252(5) 0.6236(7) 0.7044(6) 0.045(4) Uani 1 1 d . . . . .
H8 H 0.7211 0.5947 0.7321 0.054 Uiso 1 1 calc R U . . .
C9 C 0.7725(5) 0.6327(8) 0.6849(6) 0.057(4) Uani 1 1 d . . . . .
H9 H 0.8011 0.6131 0.7007 0.069 Uiso 1 1 calc R U . . .
C10 C 0.7794(6) 0.6709(10) 0.6412(8) 0.075(6) Uani 1 1 d . . . . .
C11 C 0.7364(7) 0.6991(9) 0.6222(7) 0.069(5) Uani 1 1 d . . . . .
H11 H 0.7393 0.7239 0.5923 0.083 Uiso 1 1 calc R U . . .
C12 C 0.6887(5) 0.6938(8) 0.6438(7) 0.054(4) Uani 1 1 d . . . . .
H12 H 0.6602 0.7164 0.6303 0.065 Uiso 1 1 calc R U . . .
C13 C 0.4822(7) 0.6383(10) 0.7750(8) 0.117(8) Uani 1 1 d D U . . .
C14 C 0.4816(9) 0.5932(13) 0.8174(9) 0.165(11) Uani 1 1 d D U . . .
H14A H 0.4913 0.6176 0.8475 0.247 Uiso 1 1 calc R U . . .
H14B H 0.5056 0.5567 0.8117 0.247 Uiso 1 1 calc R U . . .
H14C H 0.4474 0.5748 0.8216 0.247 Uiso 1 1 calc R U . . .
C15 C 0.4484(10) 0.6056(15) 0.7342(10) 0.175(11) Uani 1 1 d D U . . .
H15A H 0.4131 0.6046 0.7456 0.262 Uiso 1 1 calc R U . . .
H15B H 0.4601 0.5600 0.7280 0.262 Uiso 1 1 calc R U . . .
H15C H 0.4508 0.6315 0.7035 0.262 Uiso 1 1 calc R U . . .
C16 C 0.4601(12) 0.7051(11) 0.7828(12) 0.176(12) Uani 1 1 d D U . . .
H16A H 0.4401 0.7052 0.8135 0.264 Uiso 1 1 calc R U . . .
H16B H 0.4381 0.7164 0.7547 0.264 Uiso 1 1 calc R U . . .
H16C H 0.4874 0.7381 0.7854 0.264 Uiso 1 1 calc R U . . .
C17 C 0.8315(7) 0.6836(13) 0.6194(9) 0.127(8) Uani 1 1 d D U . . .
C18 C 0.8739(8) 0.6578(19) 0.6480(12) 0.178(12) Uani 1 1 d D U . . .
H18A H 0.8691 0.6100 0.6539 0.267 Uiso 1 1 calc R U . . .
H18B H 0.8759 0.6812 0.6799 0.267 Uiso 1 1 calc R U . . .
H18C H 0.9055 0.6647 0.6294 0.267 Uiso 1 1 calc R U . . .
C19 C 0.8308(10) 0.6521(17) 0.5675(11) 0.155(10) Uani 1 1 d D U . . .
H19A H 0.7979 0.6606 0.5517 0.232 Uiso 1 1 calc R U . . .
H19B H 0.8361 0.6039 0.5704 0.232 Uiso 1 1 calc R U . . .
H19C H 0.8578 0.6716 0.5472 0.232 Uiso 1 1 calc R U . . .
C20 C 0.8406(10) 0.7566(15) 0.6126(14) 0.169(11) Uani 1 1 d D U . . .
H20A H 0.8760 0.7640 0.6027 0.254 Uiso 1 1 calc R U . . .
H20B H 0.8340 0.7799 0.6440 0.254 Uiso 1 1 calc R U . . .
H20C H 0.8180 0.7739 0.5868 0.254 Uiso 1 1 calc R U . . .
C21 C 0.6723(5) 0.4765(6) 0.7601(5) 0.036(3) Uani 1 1 d . . . . .
C22 C 0.6590(7) 0.5027(7) 0.8066(6) 0.047(4) Uani 1 1 d . . . . .
H22 H 0.6342 0.5371 0.8078 0.057 Uiso 1 1 calc R U . . .
C23 C 0.6803(7) 0.4807(8) 0.8511(6) 0.054(4) Uani 1 1 d . . . . .
C24 C 0.7168(7) 0.4323(8) 0.8448(6) 0.065(5) Uani 1 1 d . . . . .
H24 H 0.7345 0.4173 0.8735 0.078 Uiso 1 1 calc R U . . .
C25 C 0.7292(7) 0.4045(9) 0.7999(6) 0.064(5) Uani 1 1 d . . . . .
H25 H 0.7542 0.3705 0.7988 0.077 Uiso 1 1 calc R U . . .
C26 C 0.7064(5) 0.4243(7) 0.7567(5) 0.042(3) Uani 1 1 d . . . . .
C27 C 0.7253(6) 0.3949(7) 0.7082(5) 0.042(3) Uani 1 1 d . . . . .
C28 C 0.6959(6) 0.3480(8) 0.6824(6) 0.046(4) Uani 1 1 d . . . . .
H28 H 0.6622 0.3398 0.6933 0.055 Uiso 1 1 calc R U . . .
C29 C 0.7139(7) 0.3132(7) 0.6418(7) 0.062(5) Uani 1 1 d . . . . .
H29 H 0.6932 0.2811 0.6257 0.074 Uiso 1 1 calc R U . . .
C30 C 0.7643(7) 0.3262(9) 0.6244(6) 0.059(4) Uani 1 1 d . . . . .
C31 C 0.7909(7) 0.3711(10) 0.6509(7) 0.068(5) Uani 1 1 d . . . . .
H31 H 0.8248 0.3797 0.6406 0.082 Uiso 1 1 calc R U . . .
C32 C 0.7739(5) 0.4047(8) 0.6907(6) 0.055(4) Uani 1 1 d . . . . .
H32 H 0.7955 0.4356 0.7070 0.066 Uiso 1 1 calc R U . . .
C33 C 0.6674(7) 0.5146(10) 0.8985(7) 0.089(4) Uani 1 1 d D U . . .
C34 C 0.6901(16) 0.485(2) 0.9439(14) 0.099(7) Uani 0.46(2) 1 d D U P A 1
C35 C 0.6873(17) 0.5873(16) 0.8959(17) 0.113(8) Uani 0.46(2) 1 d D U P A 1
C36 C 0.6105(9) 0.522(2) 0.9044(17) 0.101(8) Uani 0.46(2) 1 d D U P A 1
C34B C 0.6233(15) 0.562(2) 0.8996(15) 0.099(7) Uani 0.54(2) 1 d D . P A 2
C35B C 0.6514(19) 0.4571(17) 0.9317(15) 0.113(8) Uani 0.54(2) 1 d D . P A 2
C36B C 0.7155(12) 0.532(2) 0.9277(14) 0.101(8) Uani 0.54(2) 1 d D . P A 2
C37 C 0.7878(7) 0.2865(8) 0.5832(6) 0.085(6) Uani 1 1 d D . . . .
C38 C 0.8010(8) 0.3340(11) 0.5401(7) 0.105(8) Uani 1 1 d D . . . .
H38A H 0.8267 0.3659 0.5512 0.157 Uiso 1 1 calc R U . . .
H38B H 0.7704 0.3580 0.5298 0.157 Uiso 1 1 calc R U . . .
H38C H 0.8142 0.3082 0.5120 0.157 Uiso 1 1 calc R U . . .
C39 C 0.7527(9) 0.2345(10) 0.5623(8) 0.131(11) Uani 1 1 d D . . . .
H39A H 0.7699 0.2105 0.5353 0.196 Uiso 1 1 calc R U . . .
H39B H 0.7221 0.2560 0.5493 0.196 Uiso 1 1 calc R U . . .
H39C H 0.7433 0.2030 0.5885 0.196 Uiso 1 1 calc R U . . .
C40 C 0.8363(8) 0.2537(12) 0.5997(9) 0.138(12) Uani 1 1 d D . . . .
H40A H 0.8285 0.2171 0.6226 0.207 Uiso 1 1 calc R U . . .
H40B H 0.8578 0.2866 0.6166 0.207 Uiso 1 1 calc R U . . .
H40C H 0.8543 0.2362 0.5706 0.207 Uiso 1 1 calc R U . . .
C41 C 0.5840(5) 0.4490(6) 0.6987(5) 0.037(3) Uani 1 1 d . . . . .
C42 C 0.5700(5) 0.4105(6) 0.7403(6) 0.036(3) Uani 1 1 d . . . . .
H42 H 0.5887 0.4155 0.7702 0.043 Uiso 1 1 calc R U . . .
C43 C 0.5295(6) 0.3652(7) 0.7394(6) 0.049(4) Uani 1 1 d . . . . .
C44 C 0.5045(5) 0.3602(7) 0.6963(6) 0.050(4) Uani 1 1 d . . . . .
H44 H 0.4765 0.3305 0.6942 0.060 Uiso 1 1 calc R U . . .
C45 C 0.5180(6) 0.3970(8) 0.6543(6) 0.061(4) Uani 1 1 d . . . . .
H45 H 0.4997 0.3907 0.6243 0.073 Uiso 1 1 calc R U . . .
C46 C 0.5570(5) 0.4416(6) 0.6554(5) 0.039(3) Uani 1 1 d . . . . .
C47 C 0.5694(5) 0.4759(7) 0.6071(5) 0.035(3) Uani 1 1 d . . . . .
C48 C 0.5699(5) 0.5449(6) 0.6019(5) 0.034(3) Uani 1 1 d . . . . .
H48 H 0.5640 0.5729 0.6297 0.040 Uiso 1 1 calc R U . . .
C49 C 0.5795(7) 0.5734(7) 0.5537(6) 0.054(4) Uani 1 1 d . U . . .
H49 H 0.5791 0.6205 0.5503 0.064 Uiso 1 1 calc R U . . .
C50 C 0.5896(6) 0.5347(8) 0.5118(5) 0.049(4) Uani 1 1 d . . . . .
C51 C 0.5878(6) 0.4656(7) 0.5192(6) 0.052(4) Uani 1 1 d . . . . .
H51 H 0.5921 0.4370 0.4913 0.062 Uiso 1 1 calc R U . . .
C52 C 0.5801(6) 0.4367(7) 0.5664(5) 0.047(4) Uani 1 1 d . . . . .
H52 H 0.5823 0.3897 0.5702 0.057 Uiso 1 1 calc R U . . .
C53 C 0.5197(7) 0.3217(9) 0.7852(7) 0.073(5) Uani 1 1 d . U . . .
C54 C 0.5057(11) 0.3647(12) 0.8268(10) 0.129(8) Uani 1 1 d . U . . .
H54A H 0.5151 0.3431 0.8582 0.193 Uiso 1 1 calc R U . . .
H54B H 0.4690 0.3726 0.8263 0.193 Uiso 1 1 calc R U . . .
H54C H 0.5236 0.4074 0.8239 0.193 Uiso 1 1 calc R U . . .
C55 C 0.5658(7) 0.2800(9) 0.7968(8) 0.080(5) Uani 1 1 d . U . . .
H55A H 0.5943 0.3093 0.8051 0.120 Uiso 1 1 calc R U . . .
H55B H 0.5746 0.2529 0.7677 0.120 Uiso 1 1 calc R U . . .
H55C H 0.5585 0.2508 0.8251 0.120 Uiso 1 1 calc R U . . .
C56 C 0.4774(9) 0.2712(11) 0.7748(10) 0.111(7) Uani 1 1 d . U . . .
H56A H 0.4781 0.2362 0.8002 0.167 Uiso 1 1 calc R U . . .
H56B H 0.4827 0.2512 0.7420 0.167 Uiso 1 1 calc R U . . .
H56C H 0.4445 0.2939 0.7755 0.167 Uiso 1 1 calc R U . . .
C57 C 0.5946(8) 0.5619(8) 0.4603(6) 0.070(5) Uani 1 1 d . . . . .
C58 C 0.5802(8) 0.6379(8) 0.4581(7) 0.076(5) Uani 1 1 d . . . . .
H58A H 0.5960 0.6614 0.4861 0.114 Uiso 1 1 calc R U . . .
H58B H 0.5433 0.6428 0.4600 0.114 Uiso 1 1 calc R U . . .
H58C H 0.5925 0.6570 0.4267 0.114 Uiso 1 1 calc R U . . .
C59 C 0.5615(10) 0.5258(11) 0.4241(8) 0.113(10) Uani 1 1 d . . . . .
H59A H 0.5637 0.5475 0.3915 0.170 Uiso 1 1 calc R U . . .
H59B H 0.5263 0.5267 0.4358 0.170 Uiso 1 1 calc R U . . .
H59C H 0.5729 0.4794 0.4212 0.170 Uiso 1 1 calc R U . . .
C60 C 0.6499(8) 0.5538(10) 0.4438(7) 0.090(7) Uani 1 1 d . . . . .
H60A H 0.6608 0.5078 0.4496 0.135 Uiso 1 1 calc R U . . .
H60B H 0.6715 0.5842 0.4630 0.135 Uiso 1 1 calc R U . . .
H60C H 0.6528 0.5642 0.4084 0.135 Uiso 1 1 calc R U . . .
C61 C 0.6385(5) -0.0810(6) 0.3342(4) 0.030(3) Uani 1 1 d . . . . .
C62 C 0.6872(5) -0.0846(6) 0.3127(5) 0.035(3) Uani 1 1 d . . . . .
H62 H 0.7040 -0.0441 0.3047 0.042 Uiso 1 1 calc R U . . .
C63 C 0.7113(6) -0.1429(7) 0.3027(6) 0.049(4) Uani 1 1 d . . . . .
C64 C 0.6859(5) -0.2037(8) 0.3132(7) 0.056(4) Uani 1 1 d . . . . .
H64 H 0.7014 -0.2454 0.3061 0.067 Uiso 1 1 calc R U . . .
C65 C 0.6371(6) -0.2006(6) 0.3345(6) 0.052(4) Uani 1 1 d . . . . .
H65 H 0.6196 -0.2411 0.3409 0.062 Uiso 1 1 calc R U . . .
C66 C 0.6137(4) -0.1410(6) 0.3465(5) 0.032(3) Uani 1 1 d . . . . .
C67 C 0.5630(5) -0.1447(6) 0.3700(5) 0.031(3) Uani 1 1 d . . . . .
C68 C 0.5557(5) -0.1828(6) 0.4133(6) 0.041(3) Uani 1 1 d . . . . .
H68 H 0.5840 -0.2053 0.4273 0.049 Uiso 1 1 calc R U . . .
C69 C 0.5090(5) -0.1888(7) 0.4362(6) 0.044(3) Uani 1 1 d . . . . .
H69 H 0.5057 -0.2142 0.4658 0.052 Uiso 1 1 calc R U . . .
C70 C 0.4659(6) -0.1569(8) 0.4154(6) 0.052(4) Uani 1 1 d . . . . .
C71 C 0.4731(5) -0.1202(7) 0.3739(5) 0.043(3) Uani 1 1 d . . . . .
H71 H 0.4447 -0.0975 0.3601 0.052 Uiso 1 1 calc R U . . .
C72 C 0.5207(5) -0.1137(7) 0.3498(5) 0.040(3) Uani 1 1 d . . . . .
H72 H 0.5236 -0.0883 0.3201 0.048 Uiso 1 1 calc R U . . .
C73 C 0.7636(6) -0.1481(8) 0.2781(7) 0.064(5) Uani 1 1 d . . . . .
C74 C 0.7846(7) -0.0808(10) 0.2680(9) 0.103(8) Uani 1 1 d . . . . .
H74A H 0.8198 -0.0849 0.2568 0.155 Uiso 1 1 calc R U . . .
H74B H 0.7834 -0.0541 0.2985 0.155 Uiso 1 1 calc R U . . .
H74C H 0.7644 -0.0590 0.2421 0.155 Uiso 1 1 calc R U . . .
C75 C 0.7603(9) -0.1782(15) 0.2260(8) 0.125(10) Uani 1 1 d . . . . .
H75A H 0.7947 -0.1851 0.2130 0.188 Uiso 1 1 calc R U . . .
H75B H 0.7417 -0.1478 0.2041 0.188 Uiso 1 1 calc R U . . .
H75C H 0.7426 -0.2211 0.2276 0.188 Uiso 1 1 calc R U . . .
C76 C 0.7978(8) -0.1988(12) 0.3029(10) 0.110(9) Uani 1 1 d . . . . .
H76A H 0.7802 -0.2417 0.3049 0.165 Uiso 1 1 calc R U . . .
H76B H 0.8064 -0.1835 0.3365 0.165 Uiso 1 1 calc R U . . .
H76C H 0.8289 -0.2039 0.2834 0.165 Uiso 1 1 calc R U . . .
C77 C 0.4136(6) -0.1675(10) 0.4400(6) 0.067(5) Uani 1 1 d . . . . .
C78 C 0.3718(7) -0.1425(15) 0.4079(9) 0.124(10) Uani 1 1 d . . . . .
H78A H 0.3393 -0.1598 0.4201 0.186 Uiso 1 1 calc R U . . .
H78B H 0.3773 -0.1576 0.3737 0.186 Uiso 1 1 calc R U . . .
H78C H 0.3713 -0.0937 0.4088 0.186 Uiso 1 1 calc R U . . .
C79 C 0.4062(9) -0.2449(12) 0.4481(10) 0.122(11) Uani 1 1 d . . . . .
H79A H 0.4387 -0.2651 0.4574 0.183 Uiso 1 1 calc R U . . .
H79B H 0.3938 -0.2652 0.4173 0.183 Uiso 1 1 calc R U . . .
H79C H 0.3814 -0.2524 0.4747 0.183 Uiso 1 1 calc R U . . .
C80 C 0.4136(7) -0.1366(12) 0.4916(7) 0.089(7) Uani 1 1 d . . . . .
H80A H 0.3786 -0.1313 0.5032 0.133 Uiso 1 1 calc R U . . .
H80B H 0.4302 -0.0929 0.4903 0.133 Uiso 1 1 calc R U . . .
H80C H 0.4322 -0.1656 0.5146 0.133 Uiso 1 1 calc R U . . .
C81 C 0.5829(4) 0.0277(6) 0.2888(5) 0.030(3) Uani 1 1 d . . . . .
C82 C 0.5959(5) -0.0021(7) 0.2451(5) 0.037(3) Uani 1 1 d . . . . .
H82 H 0.6168 -0.0407 0.2459 0.044 Uiso 1 1 calc R U . . .
C83 C 0.5794(5) 0.0224(8) 0.1987(5) 0.045(3) Uani 1 1 d . . . . .
C84 C 0.5458(6) 0.0745(8) 0.1994(5) 0.056(4) Uani 1 1 d . . . . .
H84 H 0.5327 0.0913 0.1689 0.067 Uiso 1 1 calc R U . . .
C85 C 0.5303(7) 0.1035(7) 0.2444(6) 0.062(5) Uani 1 1 d . . . . .
H85 H 0.5073 0.1400 0.2436 0.075 Uiso 1 1 calc R U . . .
C86 C 0.5474(5) 0.0809(7) 0.2898(5) 0.041(3) Uani 1 1 d . . . . .
C87 C 0.5286(5) 0.1137(7) 0.3349(5) 0.040(3) Uani 1 1 d . . . . .
C88 C 0.5578(5) 0.1583(7) 0.3629(5) 0.036(3) Uani 1 1 d . . . . .
H88 H 0.5926 0.1655 0.3555 0.043 Uiso 1 1 calc R U . . .
C89 C 0.5337(7) 0.1927(7) 0.4031(6) 0.055(4) Uani 1 1 d . . . . .
H89 H 0.5527 0.2232 0.4226 0.066 Uiso 1 1 calc R U . . .
C90 C 0.4815(6) 0.1818(8) 0.4141(7) 0.065(5) Uani 1 1 d . . . . .
C91 C 0.4559(7) 0.1356(9) 0.3888(7) 0.065(5) Uani 1 1 d . . . . .
H91 H 0.4222 0.1252 0.3985 0.078 Uiso 1 1 calc R U . . .
C92 C 0.4767(6) 0.1030(8) 0.3498(6) 0.052(4) Uani 1 1 d . . . . .
H92 H 0.4565 0.0723 0.3316 0.063 Uiso 1 1 calc R U . . .
C93 C 0.5964(7) -0.0073(10) 0.1496(6) 0.068(5) Uani 1 1 d . U . . .
C94 C 0.6513(12) -0.0109(19) 0.1474(10) 0.178(12) Uani 1 1 d . U . . .
H94A H 0.6650 0.0333 0.1396 0.267 Uiso 1 1 calc R U . . .
H94B H 0.6614 -0.0425 0.1214 0.267 Uiso 1 1 calc R U . . .
H94C H 0.6646 -0.0259 0.1795 0.267 Uiso 1 1 calc R U . . .
C95 C 0.5871(12) -0.0905(17) 0.1551(9) 0.158(9) Uani 1 1 d . U . . .
H95A H 0.6148 -0.1143 0.1386 0.237 Uiso 1 1 calc R U . . .
H95B H 0.5547 -0.1026 0.1396 0.237 Uiso 1 1 calc R U . . .
H95C H 0.5863 -0.1027 0.1904 0.237 Uiso 1 1 calc R U . . .
C96 C 0.5634(10) 0.0016(14) 0.1057(10) 0.140(11) Uani 1 1 d . U . . .
H96A H 0.5282 -0.0088 0.1148 0.210 Uiso 1 1 calc R U . . .
H96B H 0.5745 -0.0284 0.0791 0.210 Uiso 1 1 calc R U . . .
H96C H 0.5655 0.0478 0.0942 0.210 Uiso 1 1 calc R U . . .
C97 C 0.4556(8) 0.2234(11) 0.4574(9) 0.093(6) Uani 1 1 d . U . . .
C98 C 0.4899(8) 0.2820(10) 0.4746(8) 0.097(6) Uani 1 1 d . U . . .
H98A H 0.4901 0.3168 0.4491 0.146 Uiso 1 1 calc R U . . .
H98B H 0.5246 0.2658 0.4798 0.146 Uiso 1 1 calc R U . . .
H98C H 0.4768 0.3004 0.5058 0.146 Uiso 1 1 calc R U . . .
C99 C 0.4419(9) 0.1783(13) 0.5011(9) 0.118(8) Uani 1 1 d . U . . .
H99A H 0.4724 0.1690 0.5207 0.176 Uiso 1 1 calc R U . . .
H99B H 0.4278 0.1363 0.4886 0.176 Uiso 1 1 calc R U . . .
H99C H 0.4167 0.2006 0.5222 0.176 Uiso 1 1 calc R U . . .
C100 C 0.4095(9) 0.2555(13) 0.4345(12) 0.133(9) Uani 1 1 d . U . . .
H10A H 0.4116 0.2521 0.3982 0.200 Uiso 1 1 calc R U . . .
H10B H 0.4082 0.3026 0.4441 0.200 Uiso 1 1 calc R U . . .
H10C H 0.3789 0.2328 0.4462 0.200 Uiso 1 1 calc R U . . .
C101 C 0.6654(5) 0.0568(5) 0.3531(5) 0.030(3) Uani 1 1 d . . . . .
C102 C 0.6833(5) 0.0909(7) 0.3116(5) 0.035(3) Uani 1 1 d . . . . .
H102 H 0.6677 0.0820 0.2805 0.042 Uiso 1 1 calc R U . . .
C103 C 0.7215(5) 0.1360(6) 0.3126(5) 0.038(3) Uani 1 1 d . . . . .
C104 C 0.7441(6) 0.1485(7) 0.3614(6) 0.052(4) Uani 1 1 d . . . . .
H104 H 0.7712 0.1795 0.3643 0.063 Uiso 1 1 calc R U . . .
C105 C 0.7269(5) 0.1164(7) 0.4031(6) 0.046(3) Uani 1 1 d . . . . .
H105 H 0.7416 0.1266 0.4344 0.055 Uiso 1 1 calc R U . . .
C106 C 0.6879(5) 0.0686(6) 0.4005(4) 0.033(3) Uani 1 1 d . . . . .
C107 C 0.6712(5) 0.0375(7) 0.4481(5) 0.037(3) Uani 1 1 d . . . . .
C108 C 0.6723(5) -0.0307(7) 0.4562(5) 0.035(3) Uani 1 1 d . . . . .
H108 H 0.6793 -0.0595 0.4291 0.042 Uiso 1 1 calc R U . . .
C109 C 0.6634(5) -0.0583(7) 0.5027(5) 0.040(3) Uani 1 1 d . . . . .
H109 H 0.6652 -0.1052 0.5069 0.048 Uiso 1 1 calc R U . . .
C110 C 0.6516(5) -0.0176(7) 0.5439(5) 0.039(3) Uani 1 1 d . . . . .
C111 C 0.6474(6) 0.0514(7) 0.5348(5) 0.047(4) Uani 1 1 d . . . . .
H111 H 0.6354 0.0798 0.5605 0.056 Uiso 1 1 calc R U . . .
C112 C 0.6607(6) 0.0788(7) 0.4888(5) 0.044(3) Uani 1 1 d . . . . .
H112 H 0.6625 0.1258 0.4850 0.053 Uiso 1 1 calc R U . . .
C113 C 0.7393(6) 0.1722(8) 0.2670(6) 0.056(4) Uani 1 1 d . . . . .
C114 C 0.7477(8) 0.1254(9) 0.2241(6) 0.071(5) Uani 1 1 d . . . . .
H11A H 0.7588 0.1508 0.1950 0.107 Uiso 1 1 calc R U . . .
H11B H 0.7160 0.1021 0.2165 0.107 Uiso 1 1 calc R U . . .
H11C H 0.7739 0.0928 0.2331 0.107 Uiso 1 1 calc R U . . .
C115 C 0.6986(7) 0.2201(9) 0.2521(7) 0.074(5) Uani 1 1 d . . . . .
H11D H 0.6654 0.1987 0.2556 0.111 Uiso 1 1 calc R U . . .
H11E H 0.7036 0.2335 0.2175 0.111 Uiso 1 1 calc R U . . .
H11F H 0.7001 0.2595 0.2736 0.111 Uiso 1 1 calc R U . . .
C116 C 0.7888(8) 0.2133(12) 0.2755(9) 0.104(8) Uani 1 1 d . . . . .
H11G H 0.8010 0.2307 0.2436 0.156 Uiso 1 1 calc R U . . .
H11H H 0.8149 0.1845 0.2901 0.156 Uiso 1 1 calc R U . . .
H11I H 0.7817 0.2505 0.2981 0.156 Uiso 1 1 calc R U . . .
C117 C 0.6452(6) -0.0449(7) 0.5954(5) 0.053(4) Uani 1 1 d . . . . .
C118 C 0.6559(7) -0.1189(8) 0.5998(7) 0.068(5) Uani 1 1 d . . . . .
H11J H 0.6920 -0.1271 0.5939 0.102 Uiso 1 1 calc R U . . .
H11K H 0.6358 -0.1431 0.5750 0.102 Uiso 1 1 calc R U . . .
H11L H 0.6468 -0.1342 0.6332 0.102 Uiso 1 1 calc R U . . .
C119 C 0.5909(8) -0.0313(9) 0.6141(6) 0.075(5) Uani 1 1 d . . . . .
H11M H 0.5858 0.0168 0.6176 0.113 Uiso 1 1 calc R U . . .
H11N H 0.5861 -0.0529 0.6465 0.113 Uiso 1 1 calc R U . . .
H11O H 0.5664 -0.0493 0.5903 0.113 Uiso 1 1 calc R U . . .
C120 C 0.6839(8) -0.0065(10) 0.6305(8) 0.084(7) Uani 1 1 d . . . . .
H12A H 0.7181 -0.0241 0.6253 0.127 Uiso 1 1 calc R U . . .
H12B H 0.6740 -0.0129 0.6653 0.127 Uiso 1 1 calc R U . . .
H12C H 0.6833 0.0411 0.6224 0.127 Uiso 1 1 calc R U . . .
C200 C 0.5907(8) 0.0896(11) 0.7402(8) 0.093(7) Uani 1 1 d . . . . .
H20D H 0.5844 0.1361 0.7510 0.111 Uiso 1 1 calc R U . . .
H20E H 0.6087 0.0910 0.7079 0.111 Uiso 1 1 calc R U . . .
Cl1 Cl 0.73347(17) 0.5043(2) 0.56388(17) 0.0606(11) Uani 1 1 d . . . . .
Cl2 Cl 0.51158(17) 0.00735(19) 0.48523(16) 0.0564(10) Uani 1 1 d . . . . .
Cl3 Cl 0.5353(3) 0.0495(5) 0.7337(2) 0.148(3) Uani 1 1 d . . . . .
Cl4 Cl 0.6287(2) 0.0475(4) 0.7852(3) 0.136(3) Uani 1 1 d . . . . .
F1 F 0.6738(5) 0.3445(8) 0.4939(5) 0.122(5) Uani 1 1 d . U . . .
F2 F 0.6001(4) 0.3436(5) 0.4305(4) 0.083(3) Uani 1 1 d . U . . .
F3 F 0.6803(6) 0.3961(6) 0.4000(7) 0.144(5) Uani 1 1 d . U . . .
F4 F 0.7337(4) 0.2859(7) 0.4312(6) 0.127(5) Uani 1 1 d . U . . .
F5 F 0.6476(5) 0.2329(5) 0.4526(5) 0.103(4) Uani 1 1 d . U . . .
F6 F 0.6549(6) 0.2794(7) 0.3662(5) 0.128(5) Uani 1 1 d . U . . .
F7 F 0.7068(5) 0.6813(6) 0.5049(4) 0.101(4) Uani 1 1 d . U . . .
F8 F 0.7437(4) 0.8023(5) 0.5186(4) 0.083(3) Uani 1 1 d . U . . .
F9 F 0.6549(5) 0.7832(6) 0.4777(5) 0.103(4) Uani 1 1 d . U . . .
F10 F 0.6961(6) 0.7052(6) 0.4110(5) 0.120(4) Uani 1 1 d . U . . .
F11 F 0.7852(6) 0.7231(8) 0.4525(7) 0.149(6) Uani 1 1 d . U . . .
F12 F 0.7315(6) 0.8291(6) 0.4239(5) 0.114(4) Uani 1 1 d . U . . .
F13 F 0.5363(4) -0.1666(4) 0.5544(3) 0.066(2) Uani 1 1 d . U . . .
F14 F 0.4956(3) -0.2834(4) 0.5426(3) 0.063(2) Uani 1 1 d . U . . .
F15 F 0.5844(4) -0.2712(5) 0.5876(4) 0.079(3) Uani 1 1 d . U . . .
F16 F 0.5445(4) -0.1881(5) 0.6515(3) 0.074(3) Uani 1 1 d . U . . .
F17 F 0.4556(4) -0.1993(6) 0.6067(4) 0.092(3) Uani 1 1 d . U . . .
F18 F 0.5039(5) -0.3107(5) 0.6372(4) 0.100(3) Uani 1 1 d . U . . .
F19 F 0.5767(5) 0.1843(7) 0.5440(5) 0.115(4) Uani 1 1 d . U . . .
F20 F 0.6371(5) 0.1692(5) 0.6200(4) 0.107(4) Uani 1 1 d . U . . .
F21 F 0.5427(9) 0.1329(10) 0.6228(9) 0.209(8) Uani 1 1 d . U . . .
F22 F 0.5136(5) 0.2515(6) 0.5991(5) 0.103(4) Uani 1 1 d . U . . .
F23 F 0.6054(5) 0.2879(5) 0.5942(6) 0.121(4) Uani 1 1 d . U . . .
F24 F 0.5719(8) 0.2335(11) 0.6761(6) 0.193(7) Uani 1 1 d . U . . .
P1 P 0.63764(14) 0.50509(15) 0.70496(13) 0.0303(7) Uani 1 1 d . . . . .
P0C P 0.61165(13) 0.00004(15) 0.34651(13) 0.0277(7) Uani 1 1 d . . . . .
Sb1 Sb 0.66652(5) 0.31483(5) 0.42891(5) 0.0613(3) Uani 1 1 d . U . . .
Sb2 Sb 0.72250(5) 0.75378(6) 0.46403(5) 0.0686(3) Uani 1 1 d . U . . .
Sb3 Sb 0.51960(4) -0.23647(5) 0.59770(4) 0.0487(2) Uani 1 1 d . U . . .
Sb4 Sb 0.57358(6) 0.21027(6) 0.61057(5) 0.0750(4) Uani 1 1 d . U . . .

loop_
_atom_site_aniso_label
_atom_site_aniso_U_11
_atom_site_aniso_U_22
_atom_site_aniso_U_33
_atom_site_aniso_U_23
_atom_site_aniso_U_13
_atom_site_aniso_U_12
Ag1 0.1011(11) 0.0628(8) 0.0508(8) -0.0183(7) 0.0027(8) -0.0053(8)
Ag2 0.1375(15) 0.0688(10) 0.0621(10) 0.0279(8) 0.0059(10) 0.0070(10)
Ag3 0.0880(9) 0.0608(8) 0.0436(7) 0.0168(6) -0.0073(7) -0.0076(7)
Ag4 0.1050(11) 0.0550(8) 0.0564(9) -0.0210(7) -0.0011(8) -0.0023(7)
Au1 0.0429(3) 0.0410(3) 0.0287(3) 0.0022(2) 0.0073(2) -0.0010(2)
Au2 0.0424(3) 0.0355(3) 0.0267(3) -0.0013(2) 0.0055(2) -0.0017(2)
C1 0.050(8) 0.029(6) 0.022(6) 0.001(5) 0.001(6) 0.000(6)
C2 0.042(8) 0.038(8) 0.054(10) 0.014(7) 0.009(7) 0.001(6)
C3 0.055(9) 0.050(9) 0.049(9) -0.015(7) 0.001(7) 0.014(7)
C4 0.098(13) 0.024(7) 0.048(9) 0.008(6) -0.001(9) -0.010(7)
C5 0.063(10) 0.030(7) 0.061(10) 0.000(7) -0.003(8) 0.000(7)
C6 0.056(9) 0.029(7) 0.028(7) -0.002(5) -0.015(6) -0.005(6)
C7 0.055(9) 0.021(6) 0.053(9) 0.009(6) -0.007(7) -0.006(6)
C8 0.048(8) 0.032(7) 0.054(9) 0.007(6) -0.002(7) -0.010(6)
C9 0.033(8) 0.073(11) 0.067(11) 0.017(9) -0.014(8) 0.001(7)
C10 0.035(8) 0.095(14) 0.094(14) 0.044(12) -0.007(9) -0.022(8)
C11 0.080(12) 0.071(12) 0.056(11) 0.025(9) -0.004(9) -0.009(9)
C12 0.038(7) 0.052(9) 0.072(12) 0.010(8) -0.003(8) -0.004(6)
C13 0.069(12) 0.133(17) 0.15(2) 0.038(14) 0.067(12) 0.032(11)
C14 0.096(17) 0.21(2) 0.18(2) 0.084(18) 0.082(15) 0.046(16)
C15 0.114(19) 0.22(3) 0.20(2) 0.027(18) 0.040(15) 0.012(18)
C16 0.15(2) 0.153(18) 0.23(3) 0.044(17) 0.07(2) 0.052(14)
C17 0.049(9) 0.20(2) 0.132(17) 0.080(16) 0.012(11) -0.026(12)
C18 0.058(12) 0.29(3) 0.18(2) 0.09(2) -0.010(14) -0.003(16)
C19 0.076(15) 0.24(3) 0.148(18) 0.059(18) 0.000(14) 0.005(16)
C20 0.084(16) 0.21(2) 0.21(3) 0.066(17) 0.027(18) -0.036(13)
C21 0.044(7) 0.032(7) 0.032(7) -0.009(5) 0.001(6) -0.001(6)
C22 0.063(10) 0.042(8) 0.037(9) -0.006(6) -0.010(8) 0.011(7)
C23 0.077(11) 0.053(9) 0.033(8) 0.000(7) 0.006(8) 0.011(8)
C24 0.081(12) 0.067(11) 0.045(9) 0.011(8) -0.030(8) 0.024(9)
C25 0.079(11) 0.068(11) 0.046(9) -0.016(8) -0.018(8) 0.034(9)
C26 0.050(8) 0.040(8) 0.035(7) -0.004(6) -0.008(6) 0.002(6)
C27 0.060(9) 0.035(7) 0.030(7) 0.000(6) -0.004(7) 0.007(6)
C28 0.054(9) 0.055(9) 0.029(8) 0.001(7) 0.012(7) 0.023(7)
C29 0.104(14) 0.029(7) 0.052(10) 0.003(7) -0.015(10) 0.007(8)
C30 0.074(11) 0.061(10) 0.041(9) 0.000(7) 0.009(8) 0.024(9)
C31 0.048(10) 0.094(14) 0.062(12) 0.008(10) 0.011(9) 0.012(9)
C32 0.037(8) 0.069(11) 0.058(10) -0.002(8) -0.005(7) 0.007(7)
C33 0.111(6) 0.115(7) 0.042(7) -0.016(5) -0.008(5) 0.035(5)
C34 0.114(14) 0.139(15) 0.044(7) -0.008(8) -0.005(7) 0.042(11)
C35 0.150(16) 0.119(7) 0.071(17) -0.022(7) 0.013(13) 0.022(7)
C36 0.111(6) 0.14(2) 0.048(15) -0.032(15) -0.009(5) 0.036(6)
C34B 0.114(14) 0.139(15) 0.044(7) -0.008(8) -0.005(7) 0.042(11)
C35B 0.150(16) 0.119(7) 0.071(17) -0.022(7) 0.013(13) 0.022(7)
C36B 0.111(6) 0.14(2) 0.048(15) -0.032(15) -0.009(5) 0.036(6)
C37 0.121(17) 0.078(13) 0.056(11) -0.021(10) 0.005(11) 0.026(12)
C38 0.115(18) 0.15(2) 0.047(11) 0.022(13) 0.022(12) 0.044(16)
C39 0.22(3) 0.096(18) 0.078(17) -0.012(14) 0.033(19) 0.01(2)
C40 0.15(2) 0.17(3) 0.086(17) -0.029(18) 0.004(18) 0.12(2)
C41 0.044(7) 0.027(6) 0.039(8) 0.001(5) 0.001(6) 0.006(5)
C42 0.024(6) 0.028(7) 0.056(9) 0.006(6) 0.002(6) 0.005(5)
C43 0.050(9) 0.045(9) 0.051(9) 0.011(7) 0.006(8) -0.010(7)
C44 0.045(8) 0.046(8) 0.059(10) 0.006(7) 0.004(7) -0.015(6)
C45 0.075(11) 0.051(9) 0.057(10) 0.011(8) -0.020(9) -0.006(8)
C46 0.040(7) 0.032(7) 0.046(8) -0.001(6) -0.001(6) 0.000(5)
C47 0.041(7) 0.038(7) 0.025(7) 0.006(6) -0.002(6) 0.000(5)
C48 0.037(7) 0.033(7) 0.031(7) 0.002(5) 0.009(6) 0.000(5)
C49 0.097(10) 0.024(7) 0.041(8) -0.002(6) -0.012(8) 0.006(7)
C50 0.070(10) 0.043(8) 0.032(8) 0.001(6) -0.001(7) 0.011(7)
C51 0.079(11) 0.038(8) 0.039(8) -0.008(6) -0.001(8) 0.013(7)
C52 0.076(10) 0.022(6) 0.044(9) 0.009(6) -0.014(8) -0.008(6)
C53 0.087(10) 0.063(9) 0.069(10) 0.041(8) 0.024(8) 0.000(7)
C54 0.165(19) 0.113(14) 0.109(14) 0.016(11) 0.077(14) -0.020(12)
C55 0.107(11) 0.065(10) 0.067(12) 0.031(9) 0.008(9) -0.001(8)
C56 0.116(14) 0.092(13) 0.126(17) 0.058(11) 0.001(12) -0.025(10)
C57 0.128(15) 0.039(8) 0.044(9) 0.013(7) 0.002(10) 0.021(9)
C58 0.133(16) 0.053(10) 0.042(10) 0.016(8) 0.010(10) 0.014(10)
C59 0.23(3) 0.070(13) 0.040(12) 0.006(10) -0.045(15) 0.021(16)
C60 0.138(18) 0.069(12) 0.064(12) 0.013(10) 0.039(12) 0.018(12)
C61 0.035(7) 0.030(6) 0.027(6) -0.006(5) 0.001(5) -0.001(5)
C62 0.057(9) 0.026(6) 0.021(6) 0.003(5) 0.005(6) -0.007(6)
C63 0.047(8) 0.041(8) 0.060(10) 0.008(7) 0.004(8) 0.006(7)
C64 0.050(9) 0.048(9) 0.071(11) 0.005(8) 0.019(8) 0.017(7)
C65 0.064(10) 0.019(6) 0.072(11) -0.003(6) 0.017(8) -0.006(6)
C66 0.025(6) 0.036(7) 0.035(7) 0.004(5) 0.002(5) -0.002(5)
C67 0.035(7) 0.019(6) 0.039(8) -0.007(5) -0.003(5) -0.005(5)
C68 0.052(8) 0.033(6) 0.038(7) 0.011(6) -0.007(6) -0.006(6)
C69 0.032(7) 0.053(8) 0.046(8) 0.009(7) -0.003(6) -0.015(6)
C70 0.060(9) 0.061(9) 0.036(8) -0.006(7) 0.000(7) -0.024(7)
C71 0.037(8) 0.061(9) 0.031(7) -0.001(6) -0.006(6) 0.001(6)
C72 0.044(8) 0.042(8) 0.034(7) -0.001(6) -0.016(6) -0.003(6)
C73 0.063(10) 0.054(10) 0.076(12) 0.020(9) 0.033(9) 0.023(8)
C74 0.070(13) 0.089(15) 0.15(2) -0.004(15) 0.061(14) -0.012(11)
C75 0.099(17) 0.20(3) 0.073(16) 0.009(17) 0.037(13) 0.051(18)
C76 0.071(13) 0.12(2) 0.14(2) 0.033(17) 0.030(14) 0.041(13)
C77 0.040(8) 0.120(16) 0.042(9) 0.001(9) 0.001(7) -0.022(9)
C78 0.043(10) 0.24(3) 0.085(16) 0.031(18) 0.019(11) -0.009(14)
C79 0.099(16) 0.15(2) 0.12(2) -0.057(17) 0.066(15) -0.080(16)
C80 0.070(12) 0.15(2) 0.047(11) -0.006(12) 0.020(9) -0.020(12)
C81 0.031(6) 0.026(6) 0.033(7) 0.009(5) -0.001(5) -0.002(5)
C82 0.037(7) 0.050(8) 0.022(7) 0.003(5) -0.003(6) -0.002(6)
C83 0.047(8) 0.057(9) 0.032(8) -0.007(7) -0.015(6) 0.008(7)
C84 0.085(11) 0.055(9) 0.028(8) 0.004(7) -0.011(7) 0.005(8)
C85 0.096(13) 0.037(8) 0.054(10) 0.008(7) -0.016(9) 0.027(8)
C86 0.039(7) 0.039(7) 0.046(8) -0.007(6) -0.012(6) 0.004(6)
C87 0.042(8) 0.038(7) 0.039(8) 0.009(6) 0.004(6) 0.008(6)
C88 0.031(7) 0.038(8) 0.040(8) -0.001(6) -0.002(6) -0.005(5)
C89 0.081(11) 0.041(8) 0.043(9) -0.013(7) 0.005(8) 0.010(8)
C90 0.066(11) 0.061(10) 0.068(12) 0.005(9) 0.029(10) 0.020(8)
C91 0.048(10) 0.082(13) 0.063(11) -0.016(10) 0.004(8) 0.000(9)
C92 0.044(9) 0.061(10) 0.051(9) 0.001(8) -0.010(7) -0.011(7)
C93 0.066(10) 0.113(15) 0.026(8) 0.002(8) -0.002(7) 0.010(10)
C94 0.129(16) 0.35(3) 0.056(15) -0.037(18) 0.016(12) 0.022(16)
C95 0.18(2) 0.23(2) 0.063(14) -0.047(14) 0.022(14) 0.050(17)
C96 0.15(2) 0.23(3) 0.044(12) -0.035(13) -0.017(12) 0.059(16)
C97 0.081(11) 0.095(12) 0.103(13) -0.043(9) 0.038(9) 0.025(8)
C98 0.112(13) 0.088(12) 0.092(14) -0.036(10) 0.043(10) 0.022(9)
C99 0.130(18) 0.119(14) 0.104(15) -0.031(11) 0.059(12) 0.017(12)
C100 0.108(13) 0.131(18) 0.161(19) -0.034(15) 0.022(13) 0.049(12)
C101 0.039(7) 0.020(6) 0.030(6) 0.000(5) -0.005(5) 0.001(5)
C102 0.053(8) 0.037(7) 0.014(6) 0.011(5) -0.004(6) 0.005(6)
C103 0.041(7) 0.033(7) 0.041(8) 0.007(6) 0.010(6) 0.004(6)
C104 0.048(8) 0.056(9) 0.053(9) 0.005(7) -0.010(7) -0.018(7)
C105 0.037(7) 0.052(8) 0.048(9) 0.001(7) -0.010(7) -0.015(6)
C106 0.041(7) 0.035(6) 0.022(6) 0.005(5) -0.003(5) 0.005(5)
C107 0.025(6) 0.048(8) 0.040(8) 0.006(6) -0.014(6) -0.005(5)
C108 0.043(7) 0.039(7) 0.023(7) 0.005(5) -0.009(6) -0.002(6)
C109 0.041(7) 0.036(7) 0.043(8) -0.001(6) -0.011(6) 0.003(6)
C110 0.047(8) 0.039(7) 0.031(7) 0.008(6) -0.005(6) 0.005(6)
C111 0.073(10) 0.043(8) 0.024(7) 0.000(6) -0.004(7) 0.000(7)
C112 0.071(10) 0.034(7) 0.026(7) 0.002(6) -0.013(7) 0.001(7)
C113 0.060(9) 0.058(10) 0.052(9) 0.007(8) 0.018(8) -0.024(8)
C114 0.093(13) 0.080(12) 0.040(9) -0.006(8) 0.023(9) -0.015(11)
C115 0.094(14) 0.064(11) 0.063(12) 0.031(9) -0.009(10) -0.008(10)
C116 0.104(17) 0.111(18) 0.098(18) 0.046(15) 0.014(14) -0.040(14)
C117 0.076(10) 0.052(9) 0.030(7) 0.018(7) -0.001(7) -0.008(7)
C118 0.078(11) 0.057(10) 0.069(12) 0.022(9) -0.005(10) -0.001(8)
C119 0.111(15) 0.078(12) 0.037(9) 0.006(9) 0.018(10) 0.005(11)
C120 0.095(14) 0.122(19) 0.036(10) 0.020(10) -0.017(10) -0.005(12)
C200 0.109(16) 0.095(15) 0.074(13) 0.034(12) 0.012(12) -0.038(13)
Cl1 0.065(3) 0.074(3) 0.043(2) 0.0082(18) 0.026(2) 0.003(2)
Cl2 0.070(3) 0.062(2) 0.038(2) -0.0031(17) 0.022(2) -0.0028(18)
Cl3 0.130(5) 0.224(9) 0.090(5) -0.059(5) 0.051(4) -0.093(6)
Cl4 0.108(5) 0.149(6) 0.150(6) 0.039(5) 0.036(4) 0.053(4)
F1 0.118(8) 0.165(11) 0.084(4) -0.072(5) -0.008(4) 0.048(8)
F2 0.087(3) 0.069(6) 0.094(7) -0.019(5) 0.009(3) 0.007(3)
F3 0.181(12) 0.071(4) 0.180(11) 0.022(5) 0.076(9) -0.005(5)
F4 0.085(4) 0.125(9) 0.172(12) -0.091(8) 0.001(4) 0.019(4)
F5 0.108(8) 0.056(4) 0.146(10) 0.014(4) 0.022(7) -0.004(4)
F6 0.172(11) 0.130(10) 0.082(4) -0.054(5) -0.014(5) 0.038(8)
F7 0.149(9) 0.085(7) 0.070(7) 0.040(6) -0.023(6) -0.022(7)
F8 0.090(7) 0.085(7) 0.073(6) 0.018(5) -0.014(5) -0.002(5)
F9 0.104(7) 0.097(8) 0.109(9) -0.016(7) -0.029(6) 0.006(6)
F10 0.225(13) 0.062(6) 0.074(7) 0.014(5) -0.011(7) -0.004(7)
F11 0.135(8) 0.133(11) 0.180(14) 0.012(10) 0.044(8) 0.036(8)
F12 0.191(12) 0.078(7) 0.072(7) 0.022(6) 0.000(7) -0.006(7)
F13 0.089(6) 0.052(5) 0.057(5) 0.015(4) -0.009(5) -0.007(4)
F14 0.076(6) 0.058(5) 0.054(5) -0.007(4) -0.012(4) -0.009(4)
F15 0.072(5) 0.071(6) 0.094(8) -0.013(5) -0.014(5) 0.011(5)
F16 0.119(7) 0.051(5) 0.052(5) -0.005(4) -0.012(5) 0.003(5)
F17 0.081(6) 0.111(8) 0.083(7) -0.009(6) 0.019(5) 0.015(5)
F18 0.160(10) 0.069(6) 0.070(6) 0.007(5) -0.003(7) -0.035(6)
F19 0.144(10) 0.120(10) 0.082(7) -0.045(6) -0.017(6) 0.045(8)
F20 0.169(9) 0.065(6) 0.087(8) -0.018(6) -0.028(7) 0.031(6)
F21 0.236(15) 0.145(11) 0.245(18) 0.054(10) 0.028(13) -0.035(10)
F22 0.117(7) 0.098(8) 0.096(8) -0.035(7) -0.005(6) -0.002(6)
F23 0.122(8) 0.053(6) 0.188(13) 0.006(7) -0.026(8) 0.015(5)
F24 0.270(17) 0.216(16) 0.091(8) -0.047(9) -0.012(9) 0.116(12)
P1 0.0382(18) 0.0303(17) 0.0224(17) 0.0000(12) 0.0026(15) 0.0006(13)
P0C 0.0313(16) 0.0271(16) 0.0248(17) 0.0000(12) 0.0010(14) -0.0010(12)
Sb1 0.0779(7) 0.0453(6) 0.0607(7) -0.0179(5) 0.0197(6) -0.0076(5)
Sb2 0.0942(9) 0.0555(7) 0.0560(7) 0.0155(6) 0.0122(7) 0.0122(6)
Sb3 0.0650(6) 0.0419(5) 0.0393(5) 0.0030(4) -0.0013(5) 0.0025(5)
Sb4 0.1267(11) 0.0486(6) 0.0498(7) -0.0075(5) 0.0154(7) 0.0028(7)

loop_
_atom_type_symbol
_atom_type_description
_atom_type_scat_dispersion_real
_atom_type_scat_dispersion_imag
_atom_type_scat_source
C C 0.0033 0.0016 'International Tables Vol C Tables 4.2.6.8 and 6.1.1.4'
H H 0.0000 0.0000 'International Tables Vol C Tables 4.2.6.8 and 6.1.1.4'
F F 0.0171 0.0103 'International Tables Vol C Tables 4.2.6.8 and 6.1.1.4'
P P 0.1023 0.0942 'International Tables Vol C Tables 4.2.6.8 and 6.1.1.4'
Cl Cl 0.1484 0.1585 'International Tables Vol C Tables 4.2.6.8 and 6.1.1.4'
Ag Ag -0.8971 1.1015 'International Tables Vol C Tables 4.2.6.8 and 6.1.1.4'
Sb Sb -0.5866 1.5461 'International Tables Vol C Tables 4.2.6.8 and 6.1.1.4'
Au Au -2.0133 8.8022 'International Tables Vol C Tables 4.2.6.8 and 6.1.1.4'

loop_
_geom_angle_atom_site_label_1
_geom_angle_atom_site_label_2
_geom_angle_atom_site_label_3
_geom_angle
_geom_angle_site_symmetry_1
_geom_angle_site_symmetry_3
_geom_angle_publ_flag
F1 Ag1 C29 113.4(5) . . ?
F1 Ag1 C52 90.3(4) . . ?
C29 Ag1 C52 130.0(5) . . ?
F1 Ag1 Cl1 102.6(4) . . ?
C29 Ag1 Cl1 112.7(4) . . ?
C52 Ag1 Cl1 103.2(3) . . ?
F1 Ag1 Au1 148.1(4) . . ?
C29 Ag1 Au1 94.0(4) . . ?
C52 Ag1 Au1 83.7(3) . . ?
Cl1 Ag1 Au1 49.25(9) . . ?
F7 Ag2 C12 97.3(5) . . ?
F7 Ag2 C49 112.8(5) . . ?
C12 Ag2 C49 119.3(5) . . ?
F7 Ag2 Cl1 100.0(4) . . ?
C12 Ag2 Cl1 117.4(4) . . ?
C49 Ag2 Cl1 107.9(3) . . ?
F7 Ag2 Au1 147.1(3) . . ?
C12 Ag2 Au1 88.8(4) . . ?
C49 Ag2 Au1 91.6(3) . . ?
Cl1 Ag2 Au1 49.65(9) . . ?
F13 Ag3 C68 98.6(4) . . ?
F13 Ag3 C109 112.3(4) . . ?
C68 Ag3 C109 120.4(4) . . ?
F13 Ag3 Cl2 101.5(3) . . ?
C68 Ag3 Cl2 115.2(3) . . ?
C109 Ag3 Cl2 107.0(3) . . ?
F13 Ag3 Au2 148.8(2) . . ?
C68 Ag3 Au2 86.4(3) . . ?
C109 Ag3 Au2 90.7(3) . . ?
Cl2 Ag3 Au2 49.78(9) . . ?
F19 Ag4 C89 109.3(5) . . ?
F19 Ag4 C112 83.8(4) . . ?
C89 Ag4 C112 130.5(5) . . ?
F19 Ag4 Cl2 112.0(4) . . ?
C89 Ag4 Cl2 115.3(4) . . ?
C112 Ag4 Cl2 101.6(3) . . ?
F19 Ag4 Au2 155.5(4) . . ?
C89 Ag4 Au2 94.6(3) . . ?
C112 Ag4 Au2 84.8(3) . . ?
Cl2 Ag4 Au2 49.74(9) . . ?
P1 Au1 Cl1 175.35(16) . . ?
P1 Au1 Ag2 115.63(9) . . ?
Cl1 Au1 Ag2 63.18(11) . . ?
P1 Au1 Ag1 113.36(9) . . ?
Cl1 Au1 Ag1 63.43(12) . . ?
Ag2 Au1 Ag1 103.78(6) . . ?
P0C Au2 Cl2 174.02(15) . . ?
P0C Au2 Ag4 113.82(9) . . ?
Cl2 Au2 Ag4 62.71(11) . . ?
P0C Au2 Ag3 116.41(9) . . ?
Cl2 Au2 Ag3 61.30(11) . . ?
Ag4 Au2 Ag3 102.94(5) . . ?
C2 C1 C6 120.2(13) . . ?
C2 C1 P1 116.7(10) . . ?
C6 C1 P1 123.0(10) . . ?
C1 C2 C3 121.9(14) . . ?
C4 C3 C2 116.1(15) . . ?
C4 C3 C13 124.7(15) . . ?
C2 C3 C13 119.3(15) . . ?
C5 C4 C3 122.9(15) . . ?
C4 C5 C6 122.1(14) . . ?
C5 C6 C1 116.4(13) . . ?
C5 C6 C7 118.3(12) . . ?
C1 C6 C7 125.2(12) . . ?
C8 C7 C12 120.3(14) . . ?
C8 C7 C6 120.2(13) . . ?
C12 C7 C6 119.5(13) . . ?
C7 C8 C9 121.5(15) . . ?
C8 C9 C10 120.6(14) . . ?
C11 C10 C9 115.4(15) . . ?
C11 C10 C17 122.5(17) . . ?
C9 C10 C17 122.0(16) . . ?
C10 C11 C12 124.2(16) . . ?
C7 C12 C11 117.7(15) . . ?
C7 C12 Ag2 103.8(10) . . ?
C11 C12 Ag2 83.6(11) . . ?
C14 C13 C16 116.6(16) . . ?
C14 C13 C3 110.9(17) . . ?
C16 C13 C3 111.0(19) . . ?
C14 C13 C15 106.4(15) . . ?
C16 C13 C15 104.9(14) . . ?
C3 C13 C15 106.3(18) . . ?
C18 C17 C20 107(2) . . ?
C18 C17 C10 115.6(19) . . ?
C20 C17 C10 111(2) . . ?
C18 C17 C19 110(3) . . ?
C20 C17 C19 107(2) . . ?
C10 C17 C19 106(2) . . ?
C26 C21 C22 120.4(13) . . ?
C26 C21 P1 120.5(10) . . ?
C22 C21 P1 118.7(10) . . ?
C23 C22 C21 123.2(14) . . ?
C24 C23 C22 113.6(14) . . ?
C24 C23 C33 125.9(15) . . ?
C22 C23 C33 120.1(14) . . ?
C25 C24 C23 124.1(14) . . ?
C26 C25 C24 121.8(14) . . ?
C25 C26 C21 116.7(13) . . ?
C25 C26 C27 118.4(12) . . ?
C21 C26 C27 124.3(12) . . ?
C32 C27 C28 116.1(14) . . ?
C32 C27 C26 122.9(14) . . ?
C28 C27 C26 120.4(13) . . ?
C29 C28 C27 122.7(15) . . ?
C28 C29 C30 119.0(16) . . ?
C28 C29 Ag1 95.3(9) . . ?
C30 C29 Ag1 91.4(10) . . ?
C31 C30 C29 115.7(15) . . ?
C31 C30 C37 122.1(17) . . ?
C29 C30 C37 121.8(17) . . ?
C32 C31 C30 125.7(17) . . ?
C31 C32 C27 120.8(16) . . ?
C23 C33 C34 115(2) . . ?
C23 C33 C34B 119(2) . . ?
C23 C33 C35B 103(2) . . ?
C34B C33 C35B 105(3) . . ?
C23 C33 C36 111(2) . . ?
C34 C33 C36 110.8(18) . . ?
C23 C33 C36B 111(2) . . ?
C34B C33 C36B 119(3) . . ?
C35B C33 C36B 96(3) . . ?
C23 C33 C35 108(2) . . ?
C34 C33 C35 106.3(17) . . ?
C36 C33 C35 104.0(16) . . ?
C30 C37 C39 113.1(17) . . ?
C30 C37 C40 111.4(15) . . ?
C39 C37 C40 109.2(14) . . ?
C30 C37 C38 108.7(14) . . ?
C39 C37 C38 106.7(13) . . ?
C40 C37 C38 107.5(14) . . ?
C46 C41 C42 118.6(12) . . ?
C46 C41 P1 123.3(10) . . ?
C42 C41 P1 118.1(10) . . ?
C43 C42 C41 122.9(14) . . ?
C44 C43 C42 116.0(14) . . ?
C44 C43 C53 124.9(15) . . ?
C42 C43 C53 119.0(15) . . ?
C43 C44 C45 122.4(14) . . ?
C46 C45 C44 121.6(15) . . ?
C45 C46 C41 118.6(14) . . ?
C45 C46 C47 116.5(13) . . ?
C41 C46 C47 124.8(12) . . ?
C52 C47 C48 119.0(11) . . ?
C52 C47 C46 118.0(12) . . ?
C48 C47 C46 123.0(12) . . ?
C47 C48 C49 119.2(12) . . ?
C50 C49 C48 122.8(13) . . ?
C50 C49 Ag2 97.9(11) . . ?
C48 C49 Ag2 96.8(9) . . ?
C49 C50 C51 115.5(13) . . ?
C49 C50 C57 124.3(14) . . ?
C51 C50 C57 119.7(13) . . ?
C50 C51 C52 122.6(13) . . ?
C47 C52 C51 120.7(12) . . ?
C47 C52 Ag1 107.3(10) . . ?
C51 C52 Ag1 95.5(10) . . ?
C54 C53 C55 112(2) . . ?
C54 C53 C43 108.7(16) . . ?
C55 C53 C43 110.3(14) . . ?
C54 C53 C56 110.3(19) . . ?
C55 C53 C56 104.9(16) . . ?
C43 C53 C56 110.6(17) . . ?
C50 C57 C59 112.0(16) . . ?
C50 C57 C60 108.3(15) . . ?
C59 C57 C60 108.4(18) . . ?
C50 C57 C58 111.6(14) . . ?
C59 C57 C58 107.7(16) . . ?
C60 C57 C58 108.7(15) . . ?
C66 C61 C62 118.3(11) . . ?
C66 C61 P0C 123.1(9) . . ?
C62 C61 P0C 118.6(9) . . ?
C63 C62 C61 123.5(12) . . ?
C62 C63 C64 118.6(14) . . ?
C62 C63 C73 124.4(14) . . ?
C64 C63 C73 116.9(13) . . ?
C65 C64 C63 118.3(13) . . ?
C66 C65 C64 122.6(13) . . ?
C65 C66 C61 118.5(11) . . ?
C65 C66 C67 117.4(11) . . ?
C61 C66 C67 124.1(11) . . ?
C72 C67 C68 117.3(12) . . ?
C72 C67 C66 122.5(13) . . ?
C68 C67 C66 120.2(12) . . ?
C69 C68 C67 122.6(13) . . ?
C69 C68 Ag3 82.8(9) . . ?
C67 C68 Ag3 104.0(8) . . ?
C68 C69 C70 119.7(13) . . ?
C71 C70 C69 117.5(14) . . ?
C71 C70 C77 123.7(15) . . ?
C69 C70 C77 118.8(14) . . ?
C70 C71 C72 123.5(14) . . ?
C67 C72 C71 119.4(13) . . ?
C74 C73 C76 118.0(18) . . ?
C74 C73 C75 102.4(18) . . ?
C76 C73 C75 99.9(17) . . ?
C74 C73 C63 110.6(13) . . ?
C76 C73 C63 113.0(14) . . ?
C75 C73 C63 112.0(17) . . ?
C78 C77 C80 113.2(19) . . ?
C78 C77 C70 111.4(14) . . ?
C80 C77 C70 109.5(13) . . ?
C78 C77 C79 108.6(18) . . ?
C80 C77 C79 106.0(16) . . ?
C70 C77 C79 107.7(15) . . ?
C82 C81 C86 120.8(12) . . ?
C82 C81 P0C 119.9(9) . . ?
C86 C81 P0C 119.3(10) . . ?
C81 C82 C83 122.2(13) . . ?
C84 C83 C82 116.9(13) . . ?
C84 C83 C93 120.2(13) . . ?
C82 C83 C93 122.9(14) . . ?
C83 C84 C85 121.1(13) . . ?
C86 C85 C84 122.1(14) . . ?
C85 C86 C81 116.5(13) . . ?
C85 C86 C87 118.3(12) . . ?
C81 C86 C87 125.2(12) . . ?
C88 C87 C92 117.8(13) . . ?
C88 C87 C86 123.2(13) . . ?
C92 C87 C86 118.9(13) . . ?
C87 C88 C89 118.1(13) . . ?
C90 C89 C88 120.8(15) . . ?
C90 C89 Ag4 95.3(11) . . ?
C88 C89 Ag4 96.1(9) . . ?
C91 C90 C89 119.2(15) . . ?
C91 C90 C97 121.6(16) . . ?
C89 C90 C97 119.2(17) . . ?
C90 C91 C92 121.9(16) . . ?
C91 C92 C87 121.9(15) . . ?
C94 C93 C96 124(2) . . ?
C94 C93 C83 110.5(17) . . ?
C96 C93 C83 118.3(16) . . ?
C94 C93 C95 96(2) . . ?
C96 C93 C95 95.9(19) . . ?
C83 C93 C95 105.6(14) . . ?
C100 C97 C99 112(2) . . ?
C100 C97 C98 106(2) . . ?
C99 C97 C98 111(2) . . ?
C100 C97 C90 105.8(19) . . ?
C99 C97 C90 110.8(17) . . ?
C98 C97 C90 111.5(16) . . ?
C102 C101 C106 119.5(11) . . ?
C102 C101 P0C 119.5(10) . . ?
C106 C101 P0C 121.0(9) . . ?
C103 C102 C101 124.4(13) . . ?
C102 C103 C104 115.8(12) . . ?
C102 C103 C113 122.6(13) . . ?
C104 C103 C113 121.6(12) . . ?
C105 C104 C103 121.2(13) . . ?
C104 C105 C106 121.6(13) . . ?
C105 C106 C101 117.5(11) . . ?
C105 C106 C107 117.3(11) . . ?
C101 C106 C107 125.1(11) . . ?
C108 C107 C112 117.8(12) . . ?
C108 C107 C106 123.0(12) . . ?
C112 C107 C106 118.7(12) . . ?
C107 C108 C109 122.2(13) . . ?
C108 C109 C110 120.9(13) . . ?
C108 C109 Ag3 96.5(8) . . ?
C110 C109 Ag3 97.6(9) . . ?
C111 C110 C109 116.8(12) . . ?
C111 C110 C117 120.5(13) . . ?
C109 C110 C117 122.6(13) . . ?
C112 C111 C110 121.2(13) . . ?
C111 C112 C107 120.5(13) . . ?
C111 C112 Ag4 93.6(10) . . ?
C107 C112 Ag4 102.4(9) . . ?
C115 C113 C103 107.8(13) . . ?
C115 C113 C114 107.6(15) . . ?
C103 C113 C114 111.8(13) . . ?
C115 C113 C116 107.4(15) . . ?
C103 C113 C116 113.4(14) . . ?
C114 C113 C116 108.5(15) . . ?
C110 C117 C118 114.0(14) . . ?
C110 C117 C119 110.0(13) . . ?
C118 C117 C119 108.7(13) . . ?
C110 C117 C120 107.4(13) . . ?
C118 C117 C120 108.1(14) . . ?
C119 C117 C120 108.5(15) . . ?
Cl3 C200 Cl4 109.4(10) . . ?
Au1 Cl1 Ag2 67.17(11) . . ?
Au1 Cl1 Ag1 67.32(11) . . ?
Ag2 Cl1 Ag1 108.62(16) . . ?
Au2 Cl2 Ag3 68.92(11) . . ?
Au2 Cl2 Ag4 67.55(11) . . ?
Ag3 Cl2 Ag4 110.73(16) . . ?
Sb1 F1 Ag1 174.0(7) . . ?
Sb2 F7 Ag2 162.9(8) . . ?
Sb3 F13 Ag3 163.5(5) . . ?
Sb4 F19 Ag4 161.3(9) . . ?
C41 P1 C21 105.6(6) . . ?
C41 P1 C1 104.6(6) . . ?
C21 P1 C1 107.0(6) . . ?
C41 P1 Au1 112.7(4) . . ?
C21 P1 Au1 111.4(4) . . ?
C1 P1 Au1 114.7(4) . . ?
C61 P0C C81 106.4(6) . . ?
C61 P0C C101 106.0(5) . . ?
C81 P0C C101 102.5(5) . . ?
C61 P0C Au2 114.0(4) . . ?
C81 P0C Au2 114.0(4) . . ?
C101 P0C Au2 113.0(4) . . ?
F5 Sb1 F2 90.8(5) . . ?
F5 Sb1 F3 173.9(8) . . ?
F2 Sb1 F3 85.5(6) . . ?
F5 Sb1 F6 85.8(7) . . ?
F2 Sb1 F6 89.1(6) . . ?
F3 Sb1 F6 89.3(7) . . ?
F5 Sb1 F1 89.4(7) . . ?
F2 Sb1 F1 88.6(5) . . ?
F3 Sb1 F1 95.4(8) . . ?
F6 Sb1 F1 174.6(8) . . ?
F5 Sb1 F4 88.1(6) . . ?
F2 Sb1 F4 176.8(6) . . ?
F3 Sb1 F4 95.9(7) . . ?
F6 Sb1 F4 93.9(6) . . ?
F1 Sb1 F4 88.3(6) . . ?
F11 Sb2 F8 92.3(7) . . ?
F11 Sb2 F10 91.8(8) . . ?
F8 Sb2 F10 175.6(6) . . ?
F11 Sb2 F7 92.3(7) . . ?
F8 Sb2 F7 90.5(5) . . ?
F10 Sb2 F7 87.7(5) . . ?
F11 Sb2 F12 93.5(7) . . ?
F8 Sb2 F12 89.7(5) . . ?
F10 Sb2 F12 91.7(5) . . ?
F7 Sb2 F12 174.2(6) . . ?
F11 Sb2 F9 177.7(7) . . ?
F8 Sb2 F9 88.1(5) . . ?
F10 Sb2 F9 87.7(6) . . ?
F7 Sb2 F9 85.5(6) . . ?
F12 Sb2 F9 88.8(6) . . ?
F17 Sb3 F16 90.6(5) . . ?
F17 Sb3 F15 178.1(5) . . ?
F16 Sb3 F15 89.1(5) . . ?
F17 Sb3 F14 89.9(5) . . ?
F16 Sb3 F14 178.4(4) . . ?
F15 Sb3 F14 90.3(4) . . ?
F17 Sb3 F18 92.6(6) . . ?
F16 Sb3 F18 93.0(5) . . ?
F15 Sb3 F18 89.3(6) . . ?
F14 Sb3 F18 88.5(5) . . ?
F17 Sb3 F13 89.6(5) . . ?
F16 Sb3 F13 90.6(4) . . ?
F15 Sb3 F13 88.5(5) . . ?
F14 Sb3 F13 87.9(4) . . ?
F18 Sb3 F13 175.8(5) . . ?
F21 Sb4 F22 91.7(8) . . ?
F21 Sb4 F23 176.6(10) . . ?
F22 Sb4 F23 88.3(6) . . ?
F21 Sb4 F24 92.0(11) . . ?
F22 Sb4 F24 91.5(7) . . ?
F23 Sb4 F24 91.4(10) . . ?
F21 Sb4 F19 87.3(9) . . ?
F22 Sb4 F19 90.2(6) . . ?
F23 Sb4 F19 89.3(7) . . ?
F24 Sb4 F19 178.2(7) . . ?
F21 Sb4 F20 90.1(8) . . ?
F22 Sb4 F20 177.5(6) . . ?
F23 Sb4 F20 89.8(5) . . ?
F24 Sb4 F20 90.2(7) . . ?
F19 Sb4 F20 88.1(5) . . ?

loop_
_geom_bond_atom_site_label_1
_geom_bond_atom_site_label_2
_geom_bond_distance
_geom_bond_site_symmetry_2
_geom_bond_publ_flag
Ag1 F1 2.432(11) . ?
Ag1 C29 2.549(15) . ?
Ag1 C52 2.709(16) . ?
Ag1 Cl1 2.735(5) . ?
Ag1 Au1 2.8212(15) . ?
Ag2 F7 2.444(11) . ?
Ag2 C12 2.584(18) . ?
Ag2 C49 2.600(18) . ?
Ag2 Cl1 2.712(5) . ?
Ag2 Au1 2.8015(16) . ?
Ag3 F13 2.496(9) . ?
Ag3 C68 2.573(15) . ?
Ag3 C109 2.592(13) . ?
Ag3 Cl2 2.678(4) . ?
Ag3 Au2 2.8488(14) . ?
Ag4 F19 2.406(12) . ?
Ag4 C89 2.449(16) . ?
Ag4 C112 2.684(15) . ?
Ag4 Cl2 2.715(4) . ?
Ag4 Au2 2.8235(14) . ?
Au1 P1 2.246(4) . ?
Au1 Cl1 2.316(4) . ?
Au2 P0C 2.247(4) . ?
Au2 Cl2 2.331(4) . ?
C1 C2 1.379(18) . ?
C1 C6 1.390(17) . ?
C1 P1 1.846(13) . ?
C2 C3 1.39(2) . ?
C3 C4 1.35(2) . ?
C3 C13 1.51(2) . ?
C4 C5 1.34(2) . ?
C5 C6 1.382(19) . ?
C6 C7 1.53(2) . ?
C7 C8 1.35(2) . ?
C7 C12 1.37(2) . ?
C8 C9 1.366(19) . ?
C9 C10 1.41(2) . ?
C10 C11 1.37(2) . ?
C10 C17 1.51(2) . ?
C11 C12 1.39(2) . ?
C13 C14 1.458(18) . ?
C13 C16 1.478(18) . ?
C13 C15 1.558(19) . ?
C17 C18 1.45(2) . ?
C17 C20 1.50(2) . ?
C17 C19 1.53(2) . ?
C21 C26 1.384(18) . ?
C21 C22 1.40(2) . ?
C21 P1 1.834(14) . ?
C22 C23 1.39(2) . ?
C23 C24 1.38(2) . ?
C23 C33 1.48(2) . ?
C24 C25 1.37(2) . ?
C25 C26 1.37(2) . ?
C26 C27 1.517(19) . ?
C27 C32 1.38(2) . ?
C27 C28 1.40(2) . ?
C28 C29 1.38(2) . ?
C29 C30 1.43(2) . ?
C30 C31 1.35(3) . ?
C30 C37 1.50(2) . ?
C31 C32 1.34(2) . ?
C33 C34 1.49(2) . ?
C33 C34B 1.51(2) . ?
C33 C35B 1.52(2) . ?
C33 C36 1.52(2) . ?
C33 C36B 1.53(2) . ?
C33 C35 1.55(2) . ?
C37 C39 1.503(18) . ?
C37 C40 1.506(17) . ?
C37 C38 1.539(17) . ?
C41 C46 1.373(19) . ?
C41 C42 1.409(19) . ?
C41 P1 1.815(14) . ?
C42 C43 1.402(19) . ?
C43 C44 1.34(2) . ?
C43 C53 1.53(2) . ?
C44 C45 1.40(2) . ?
C45 C46 1.36(2) . ?
C46 C47 1.505(19) . ?
C47 C52 1.38(2) . ?
C47 C48 1.392(18) . ?
C48 C49 1.44(2) . ?
C49 C50 1.39(2) . ?
C50 C51 1.40(2) . ?
C50 C57 1.49(2) . ?
C51 C52 1.41(2) . ?
C53 C54 1.46(3) . ?
C53 C55 1.51(2) . ?
C53 C56 1.53(3) . ?
C57 C59 1.49(3) . ?
C57 C60 1.53(3) . ?
C57 C58 1.57(2) . ?
C61 C66 1.410(16) . ?
C61 C62 1.411(17) . ?
C61 P0C 1.804(12) . ?
C62 C63 1.358(19) . ?
C63 C64 1.42(2) . ?
C63 C73 1.53(2) . ?
C64 C65 1.41(2) . ?
C65 C66 1.384(17) . ?
C66 C67 1.480(17) . ?
C67 C72 1.386(18) . ?
C67 C68 1.41(2) . ?
C68 C69 1.384(19) . ?
C69 C70 1.42(2) . ?
C70 C71 1.35(2) . ?
C70 C77 1.55(2) . ?
C71 C72 1.42(2) . ?
C73 C74 1.48(2) . ?
C73 C76 1.52(2) . ?
C73 C75 1.53(3) . ?
C77 C78 1.49(3) . ?
C77 C80 1.52(2) . ?
C77 C79 1.58(3) . ?
C81 C82 1.365(19) . ?
C81 C86 1.420(17) . ?
C81 P0C 1.814(12) . ?
C82 C83 1.41(2) . ?
C83 C84 1.37(2) . ?
C83 C93 1.51(2) . ?
C84 C85 1.40(2) . ?
C85 C86 1.38(2) . ?
C86 C87 1.466(19) . ?
C87 C88 1.400(19) . ?
C87 C92 1.44(2) . ?
C88 C89 1.43(2) . ?
C89 C90 1.42(2) . ?
C90 C91 1.33(2) . ?
C90 C97 1.59(2) . ?
C91 C92 1.35(2) . ?
C93 C94 1.45(3) . ?
C93 C96 1.48(3) . ?
C93 C95 1.69(4) . ?
C97 C100 1.51(3) . ?
C97 C99 1.53(3) . ?
C97 C98 1.55(3) . ?
C101 C102 1.393(17) . ?
C101 C106 1.426(16) . ?
C101 P0C 1.825(12) . ?
C102 C103 1.355(19) . ?
C103 C104 1.46(2) . ?
C103 C113 1.500(19) . ?
C104 C105 1.37(2) . ?
C105 C106 1.406(17) . ?
C106 C107 1.491(18) . ?
C107 C108 1.386(19) . ?
C107 C112 1.401(19) . ?
C108 C109 1.388(19) . ?
C109 C110 1.409(19) . ?
C110 C111 1.411(18) . ?
C110 C117 1.501(19) . ?
C111 C112 1.400(19) . ?
C113 C115 1.50(2) . ?
C113 C114 1.50(2) . ?
C113 C116 1.56(2) . ?
C117 C118 1.52(2) . ?
C117 C119 1.54(2) . ?
C117 C120 1.59(2) . ?
C200 Cl3 1.675(19) . ?
C200 Cl4 1.79(2) . ?
F1 Sb1 1.857(11) . ?
F2 Sb1 1.844(10) . ?
F3 Sb1 1.844(12) . ?
F4 Sb1 1.864(11) . ?
F5 Sb1 1.833(11) . ?
F6 Sb1 1.855(12) . ?
F7 Sb2 1.869(11) . ?
F8 Sb2 1.849(11) . ?
F9 Sb2 1.913(13) . ?
F10 Sb2 1.862(13) . ?
F11 Sb2 1.791(14) . ?
F12 Sb2 1.872(11) . ?
F13 Sb3 1.876(9) . ?
F14 Sb3 1.867(9) . ?
F15 Sb3 1.864(10) . ?
F16 Sb3 1.861(9) . ?
F17 Sb3 1.860(10) . ?
F18 Sb3 1.876(11) . ?
F19 Sb4 1.866(12) . ?
F20 Sb4 1.884(12) . ?
F21 Sb4 1.783(18) . ?
F22 Sb4 1.810(12) . ?
F23 Sb4 1.823(12) . ?
F24 Sb4 1.824(16) . ?

loop_
_platon_squeeze_void_nr
_platon_squeeze_void_average_x
_platon_squeeze_void_average_y
_platon_squeeze_void_average_z
_platon_squeeze_void_volume
_platon_squeeze_void_count_electrons
_platon_squeeze_void_content
1 0.111 0.500 1.141 358 101 ' '
2 0.091 0.113 0.736 20 1 ' '
3 0.107 0.310 0.841 13 1 ' '
4 0.107 0.763 0.188 19 1 ' '
5 0.190 0.033 0.992 171 42 ' '
6 0.119 0.217 0.223 10 0 ' '
7 0.173 0.706 0.868 9 0 ' '
8 0.388 0.500 0.641 358 101 ' '
9 0.310 1.033 0.492 170 42 ' '
10 0.326 0.706 0.368 8 0 ' '
11 0.393 0.310 0.341 13 1 ' '
12 0.380 0.217 0.723 10 0 ' '
13 0.392 0.763 0.688 20 1 ' '
14 0.408 0.113 0.236 20 1 ' '
15 0.611 0.500 1.141 357 100 ' '
16 0.591 0.887 0.736 20 1 ' '
17 0.607 0.690 0.841 13 1 ' '
18 0.607 0.237 0.188 20 1 ' '
19 0.690 0.967 0.992 172 42 ' '
20 0.619 0.783 0.223 10 0 ' '
21 0.673 0.294 0.868 9 1 ' '
22 0.888 0.500 0.641 357 100 ' '
23 0.810 -0.033 0.492 171 42 ' '
24 0.826 0.294 0.368 8 0 ' '
25 0.893 0.690 0.341 13 1 ' '
26 0.880 0.783 0.723 10 0 ' '
27 0.892 0.237 0.688 20 1 ' '
28 0.908 0.887 0.236 21 1 ' '
